data_1568708
loop_
_publ_author_name
'Kamin, Ashlyn A.'
'Moseley, Ian P.'
'Oh, Jeewhan'
'Brannan, E. J.'
'Gannon, Paige M.'
'Kaminsky, Werner'
'Zadrozny, Joseph M.'
'Xiao, Dianne J.'

_publ_section_title
;
 Geometry-dependent valence tautomerism, magnetism, and electrical
 conductivity in 1D iron-tetraoxolene chains.
;
_journal_issue 15
_journal_name_full 'Chemical science'
_journal_page_first 4083
_journal_page_last 4090
_journal_paper_doi 10.1039/d2sc06392a
_journal_volume 14
_journal_year 2023
_chemical_formula_moiety 'C26 H28 Fe N2 O6'
_chemical_formula_sum 'C26 H28 Fe N2 O6'
_chemical_formula_weight 520.35
_space_group_IT_number 2
_space_group_name_Hall '-P 1'
_space_group_name_H-M_alt 'P -1'
_symmetry_cell_setting triclinic
_symmetry_Int_Tables_number 2
_symmetry_space_group_name_Hall '-P 1'
_symmetry_space_group_name_H-M 'P -1'
_atom_sites_solution_hydrogens geom
_atom_sites_solution_primary direct
_atom_sites_solution_secondary difmap
_audit_conform_dict_location ftp://ftp.iucr.org/pub/cif_core.dic
_audit_conform_dict_name cif_core.dic
_audit_conform_dict_version 2.4.5
_audit_creation_date 2022-07-12T12:37:02-00:00
_audit_creation_method 'WinGX routine CIF_UPDATE'
_audit_update_record
;
2022-10-28 deposited with the CCDC.	2023-03-20 downloaded from the CCDC.
;
_cell_angle_alpha 90.645(4)
_cell_angle_beta 93.670(3)
_cell_angle_gamma 90.906(4)
_cell_formula_units_Z 2
_cell_length_a 7.9614(8)
_cell_length_b 12.0601(12)
_cell_length_c 13.2291(13)
_cell_measurement_reflns_used 4005
_cell_measurement_temperature 250(2)
_cell_measurement_theta_max 27.03
_cell_measurement_theta_min 3.12
_cell_measurement_wavelength 0.7288
_cell_volume 1267.3(2)
_computing_cell_refinement 'SAINT V8.40A integration software'
_computing_data_collection 'Bruker APEX2 software'
_computing_data_reduction 'SORTAV (Blessing, 1995)'
_computing_molecular_graphics 'ORTEP-3 for Windows (Farrugia, 2012)'
_computing_publication_material 'WinGX publication routines (Farrugia, 2012)'
_computing_structure_refinement 'SHELXL-2014/7 (Sheldrick, 2014)'
_computing_structure_solution 'SHELXS-2013 (Sheldrick, 2008)'
_diffrn_ambient_temperature 250(2)
_diffrn_detector CCD
_diffrn_measured_fraction_theta_full 0.999
_diffrn_measured_fraction_theta_max 0.996
_diffrn_measurement_device '\k-geometry diffractometer'
_diffrn_measurement_device_type 'ALS-U Beamline 12.2.1'
_diffrn_measurement_method '\f or \w oscillation scans'
_diffrn_radiation_monochromator graphite
_diffrn_radiation_probe x-ray
_diffrn_radiation_type synchrotron
_diffrn_radiation_wavelength 0.7288
_diffrn_reflns_av_unetI/netI 0.0272
_diffrn_reflns_Laue_measured_fraction_full 0.999
_diffrn_reflns_Laue_measured_fraction_max 0.996
_diffrn_reflns_limit_h_max 9
_diffrn_reflns_limit_h_min -9
_diffrn_reflns_limit_k_max 15
_diffrn_reflns_limit_k_min -15
_diffrn_reflns_limit_l_max 16
_diffrn_reflns_limit_l_min 0
_diffrn_reflns_number 5177
_diffrn_reflns_point_group_measured_fraction_full 0.999
_diffrn_reflns_point_group_measured_fraction_max 0.996
_diffrn_reflns_theta_full 25.93
_diffrn_reflns_theta_max 27.154
_diffrn_reflns_theta_min 1.582
_diffrn_source 'ALS-U Lawrence Berkeley National Laboratory'
_diffrn_standards_number 0
_exptl_absorpt_coefficient_mu 0.677
_exptl_absorpt_correction_T_max 0.745
_exptl_absorpt_correction_T_min 0.649
_exptl_absorpt_correction_type multi-scan
_exptl_absorpt_process_details
;
        TWINABS - Bruker AXS scaling for twinned crystals - Version 2012/1
;
_exptl_crystal_colour black
_exptl_crystal_density_diffrn 1.364
_exptl_crystal_density_method 'not measured'
_exptl_crystal_description piece
_exptl_crystal_F_000 544
_exptl_crystal_size_max 0.15
_exptl_crystal_size_mid 0.08
_exptl_crystal_size_min 0.06
_refine_diff_density_max 0.251
_refine_diff_density_min -0.294
_refine_diff_density_rms 0.049
_refine_ls_extinction_method none
_refine_ls_goodness_of_fit_ref 1.057
_refine_ls_hydrogen_treatment constr
_refine_ls_matrix_type full
_refine_ls_number_constraints 0
_refine_ls_number_parameters 326
_refine_ls_number_reflns 5177
_refine_ls_number_restraints 0
_refine_ls_restrained_S_all 1.057
_refine_ls_R_factor_all 0.0403
_refine_ls_R_factor_gt 0.0326
_refine_ls_shift/su_max 0
_refine_ls_shift/su_mean 0
_refine_ls_structure_factor_coef Fsqd
_refine_ls_weighting_details 'w=1/[\s^2^(Fo^2^)+(0.0600P)^2^+0.1156P] where P=(Fo^2^+2Fc^2^)/3'
_refine_ls_weighting_scheme calc
_refine_ls_wR_factor_gt 0.0871
_refine_ls_wR_factor_ref 0.0914
_reflns_Friedel_coverage 0
_reflns_number_gt 4479
_reflns_number_total 5177
_reflns_threshold_expression 'I > 2\s(I)'
_cod_data_source_file d2sc06392a2.cif
_cod_data_source_block AAK-4161-3_250K
_cod_depositor_comments 'Adding full bibliography for 1568706--1568710.cif.'
_cod_database_code 1568708
_shelx_estimated_absorpt_t_min 0.905
_shelx_estimated_absorpt_t_max 0.96
_shelx_shelxl_version_number 2014/7

loop_
_symmetry_equiv_pos_as_xyz
'x, y, z'
'-x, -y, -z'

loop_
_atom_site_label
_atom_site_type_symbol
_atom_site_fract_x
_atom_site_fract_y
_atom_site_fract_z
_atom_site_U_iso_or_equiv
_atom_site_adp_type
_atom_site_occupancy
_atom_site_site_symmetry_order
_atom_site_calc_flag
_atom_site_refinement_flags_posn
_atom_site_refinement_flags_adp
_atom_site_refinement_flags_occupancy
_atom_site_disorder_assembly
_atom_site_disorder_group
C1 C 0.3429(2) -0.03232(14) -0.05096(12) 0.0297(3) Uani 1 1 d . . . . .
C2 C 0.3541(2) 0.03266(14) 0.04947(12) 0.0306(3) Uani 1 1 d . . . . .
C3 C 0.5108(2) 0.06097(14) 0.09754(12) 0.0307(3) Uani 1 1 d . . . . .
C4 C 0.5210(2) 0.12022(15) 0.19744(12) 0.0338(4) Uani 1 1 d . . . . .
C5 C 0.6056(3) 0.07455(18) 0.28127(15) 0.0478(5) Uani 1 1 d . . . . .
H5 H 0.6597 0.0063 0.2749 0.057 Uiso 1 1 calc R U . . .
C6 C 0.6112(3) 0.1284(2) 0.37446(16) 0.0624(6) Uani 1 1 d . . . . .
H6 H 0.6684 0.0965 0.431 0.075 Uiso 1 1 calc R U . . .
C7 C 0.5331(3) 0.2289(2) 0.38442(17) 0.0627(6) Uani 1 1 d . . . . .
H7 H 0.5375 0.2656 0.4476 0.075 Uiso 1 1 calc R U . . .
C8 C 0.4495(3) 0.27501(19) 0.30244(18) 0.0575(6) Uani 1 1 d . . . . .
H8 H 0.3958 0.3433 0.3093 0.069 Uiso 1 1 calc R U . . .
C9 C 0.4434(3) 0.22128(17) 0.20903(16) 0.0451(4) Uani 1 1 d . . . . .
H9 H 0.386 0.2538 0.1529 0.054 Uiso 1 1 calc R U . . .
C10 C 0.0494(3) 0.2502(2) -0.26673(17) 0.0628(6) Uani 1 1 d . . . . .
H10A H 0.0937 0.3057 -0.3109 0.094 Uiso 1 1 calc R U . . .
H10B H -0.0528 0.2173 -0.2988 0.094 Uiso 1 1 calc R U . . .
H10C H 0.1322 0.193 -0.2543 0.094 Uiso 1 1 calc R U . . .
C11 C -0.0146(4) 0.42189(19) -0.1729(2) 0.0681(7) Uani 1 1 d . . . . .
H11A H -0.1173 0.4386 -0.1406 0.102 Uiso 1 1 calc R U . . .
H11B H -0.0239 0.4467 -0.2425 0.102 Uiso 1 1 calc R U . . .
H11C H 0.0798 0.4597 -0.1367 0.102 Uiso 1 1 calc R U . . .
C12 C -0.0037(3) 0.24028(18) -0.09140(15) 0.0505(5) Uani 1 1 d . . . . .
C13 C -0.0319(5) 0.2948(2) 0.00900(19) 0.0813(9) Uani 1 1 d . . . . .
H13A H -0.037 0.2385 0.0606 0.122 Uiso 1 1 calc R U . . .
H13B H -0.137 0.3345 0.0039 0.122 Uiso 1 1 calc R U . . .
H13C H 0.0602 0.3463 0.0271 0.122 Uiso 1 1 calc R U . . .
C14 C 0.3447(2) 0.53004(14) 0.44843(12) 0.0298(3) Uani 1 1 d . . . . .
C15 C 0.3536(2) 0.47970(13) 0.55466(12) 0.0294(3) Uani 1 1 d . . . . .
C16 C 0.5080(2) 0.44714(14) 0.60104(12) 0.0301(3) Uani 1 1 d . . . . .
C17 C 0.5145(2) 0.39153(16) 0.70084(13) 0.0368(4) Uani 1 1 d . . . . .
C18 C 0.5832(3) 0.28668(18) 0.71089(17) 0.0524(5) Uani 1 1 d . . . . .
H18 H 0.6291 0.2527 0.6548 0.063 Uiso 1 1 calc R U . . .
C19 C 0.5852(3) 0.2313(2) 0.8024(2) 0.0713(7) Uani 1 1 d . . . . .
H19 H 0.6311 0.1601 0.8079 0.086 Uiso 1 1 calc R U . . .
C20 C 0.5198(3) 0.2809(3) 0.88494(19) 0.0783(8) Uani 1 1 d . . . . .
H20 H 0.521 0.2437 0.947 0.094 Uiso 1 1 calc R U . . .
C21 C 0.4530(3) 0.3844(3) 0.87665(17) 0.0723(7) Uani 1 1 d . . . . .
H21 H 0.4087 0.4181 0.9333 0.087 Uiso 1 1 calc R U . . .
C22 C 0.4499(3) 0.4403(2) 0.78499(14) 0.0517(5) Uani 1 1 d . . . . .
H22 H 0.4037 0.5115 0.7802 0.062 Uiso 1 1 calc R U . . .
C23 C 0.1578(4) 0.1335(2) 0.49291(19) 0.0750(7) Uani 1 1 d . . . . .
H23A H 0.1829 0.1998 0.5336 0.112 Uiso 1 1 calc R U . . .
H23B H 0.2613 0.0945 0.483 0.112 Uiso 1 1 calc R U . . .
H23C H 0.0815 0.0856 0.5273 0.112 Uiso 1 1 calc R U . . .
C24 C 0.0846(3) 0.0825(2) 0.31299(19) 0.0679(7) Uani 1 1 d . . . . .
H24A H -0.0162 0.0882 0.2683 0.102 Uiso 1 1 calc R U . . .
H24B H 0.0904 0.0086 0.341 0.102 Uiso 1 1 calc R U . . .
H24C H 0.1829 0.0966 0.2751 0.102 Uiso 1 1 calc R U . . .
C25 C 0.0182(3) 0.26510(18) 0.38478(15) 0.0470(5) Uani 1 1 d . . . . .
C26 C -0.0524(3) 0.3011(2) 0.28288(18) 0.0662(6) Uani 1 1 d . . . . .
H26A H -0.1211 0.3659 0.2908 0.099 Uiso 1 1 calc R U . . .
H26B H -0.1208 0.2414 0.2513 0.099 Uiso 1 1 calc R U . . .
H26C H 0.0392 0.3191 0.2406 0.099 Uiso 1 1 calc R U . . .
N1 N 0.0123(2) 0.30202(15) -0.17136(13) 0.0530(4) Uani 1 1 d . . . . .
N2 N 0.0798(2) 0.16422(15) 0.39535(13) 0.0520(4) Uani 1 1 d . . . . .
O1 O 0.19553(14) -0.05989(11) -0.08434(9) 0.0374(3) Uani 1 1 d . . . . .
O2 O 0.21505(14) 0.05725(11) 0.08410(9) 0.0398(3) Uani 1 1 d . . . . .
O3 O 0.0065(2) 0.13766(12) -0.09823(11) 0.0602(4) Uani 1 1 d . . . . .
O4 O 0.19828(15) 0.54705(11) 0.41034(9) 0.0399(3) Uani 1 1 d . . . . .
O5 O 0.21379(15) 0.47020(11) 0.59462(9) 0.0377(3) Uani 1 1 d . . . . .
O6 O 0.0199(2) 0.32903(13) 0.45888(12) 0.0583(4) Uani 1 1 d . . . . .
Fe1 Fe 0 0 0 0.03054(10) Uani 1 2 d S . P . .
Fe2 Fe 0 0.5 0.5 0.03339(10) Uani 1 2 d S . P . .

loop_
_atom_site_aniso_label
_atom_site_aniso_U_11
_atom_site_aniso_U_22
_atom_site_aniso_U_33
_atom_site_aniso_U_23
_atom_site_aniso_U_13
_atom_site_aniso_U_12
C1 0.0259(8) 0.0349(8) 0.0284(8) -0.0027(6) 0.0017(6) 0.0008(6)
C2 0.0262(8) 0.0369(9) 0.0290(8) -0.0041(7) 0.0044(6) 0.0012(7)
C3 0.0274(8) 0.0368(9) 0.0279(8) -0.0060(6) 0.0034(6) 0.0005(7)
C4 0.0274(8) 0.0429(9) 0.0312(8) -0.0085(7) 0.0058(6) -0.0045(7)
C5 0.0486(11) 0.0569(12) 0.0376(10) -0.0070(9) -0.0001(8) 0.0053(9)
C6 0.0716(16) 0.0800(16) 0.0340(10) -0.0089(10) -0.0062(10) -0.0003(13)
C7 0.0735(16) 0.0723(16) 0.0424(11) -0.0277(11) 0.0115(11) -0.0145(12)
C8 0.0618(14) 0.0480(12) 0.0633(14) -0.0252(11) 0.0156(11) -0.0061(10)
C9 0.0456(11) 0.0443(10) 0.0455(11) -0.0098(9) 0.0060(9) -0.0016(8)
C10 0.0828(17) 0.0599(14) 0.0469(12) 0.0032(10) 0.0135(11) -0.0023(12)
C11 0.0926(19) 0.0454(12) 0.0651(15) 0.0068(11) -0.0039(13) -0.0006(12)
C12 0.0574(13) 0.0501(12) 0.0434(11) 0.0046(9) -0.0010(9) -0.0027(9)
C13 0.132(3) 0.0646(16) 0.0477(13) -0.0059(12) 0.0122(15) -0.0091(16)
C14 0.0286(8) 0.0333(8) 0.0274(8) 0.0013(6) 0.0008(6) 0.0013(6)
C15 0.0292(8) 0.0323(8) 0.0268(7) 0.0008(6) 0.0042(6) -0.0004(6)
C16 0.0302(8) 0.0335(8) 0.0267(8) 0.0027(6) 0.0025(6) -0.0001(7)
C17 0.0303(8) 0.0470(10) 0.0329(8) 0.0109(7) 0.0002(7) -0.0036(7)
C18 0.0540(12) 0.0531(12) 0.0503(11) 0.0162(9) 0.0017(10) 0.0041(10)
C19 0.0691(16) 0.0701(16) 0.0750(17) 0.0409(14) -0.0017(13) 0.0037(13)
C20 0.0749(17) 0.107(2) 0.0538(14) 0.0482(15) 0.0027(13) -0.0026(16)
C21 0.0734(17) 0.110(2) 0.0352(11) 0.0192(13) 0.0119(11) 0.0023(15)
C22 0.0531(12) 0.0688(14) 0.0340(9) 0.0089(9) 0.0078(8) 0.0044(10)
C23 0.095(2) 0.0714(16) 0.0601(15) 0.0125(13) 0.0107(14) 0.0180(15)
C24 0.0827(18) 0.0578(14) 0.0653(15) -0.0174(12) 0.0260(13) -0.0035(12)
C25 0.0458(11) 0.0515(11) 0.0443(10) 0.0001(9) 0.0100(8) -0.0057(9)
C26 0.0741(16) 0.0733(16) 0.0509(12) 0.0096(12) 0.0013(11) -0.0037(13)
N1 0.0671(12) 0.0456(9) 0.0459(9) 0.0059(8) 0.0018(8) -0.0030(8)
N2 0.0624(11) 0.0504(10) 0.0446(9) -0.0043(8) 0.0151(8) 0.0016(8)
O1 0.0232(6) 0.0535(8) 0.0351(6) -0.0115(5) 0.0021(5) -0.0016(5)
O2 0.0239(6) 0.0595(8) 0.0361(6) -0.0148(6) 0.0049(5) 0.0009(5)
O3 0.0890(12) 0.0450(8) 0.0476(8) 0.0110(6) 0.0091(8) 0.0043(8)
O4 0.0278(6) 0.0590(8) 0.0332(6) 0.0123(6) 0.0023(5) 0.0030(5)
O5 0.0282(6) 0.0548(8) 0.0304(6) 0.0077(5) 0.0040(5) 0.0004(5)
O6 0.0758(11) 0.0487(8) 0.0502(8) -0.0094(7) 0.0027(7) 0.0035(7)
Fe1 0.02031(16) 0.0405(2) 0.03108(17) -0.00085(14) 0.00385(13) 0.00014(13)
Fe2 0.02433(17) 0.0446(2) 0.03147(18) 0.00400(15) 0.00281(13) 0.00149(14)

loop_
_atom_type_symbol
_atom_type_description
_atom_type_scat_dispersion_real
_atom_type_scat_dispersion_imag
_atom_type_scat_source
C C 0.0037 0.0017 'International Tables Vol C Tables 4.2.6.8 and 6.1.1.4'
H H 0 0 'International Tables Vol C Tables 4.2.6.8 and 6.1.1.4'
N N 0.007 0.0034 'International Tables Vol C Tables 4.2.6.8 and 6.1.1.4'
O O 0.0123 0.0065 'International Tables Vol C Tables 4.2.6.8 and 6.1.1.4'
Fe Fe 0.3621 0.8896 'International Tables Vol C Tables 4.2.6.8 and 6.1.1.4'

loop_
_geom_angle_atom_site_label_1
_geom_angle_atom_site_label_2
_geom_angle_atom_site_label_3
_geom_angle
_geom_angle_site_symmetry_1
_geom_angle_site_symmetry_3
_geom_angle_publ_flag
O1 C1 C3 124.31(15) . 2_655 ?
O1 C1 C2 115.24(14) . . ?
C3 C1 C2 120.41(14) 2_655 . ?
O2 C2 C3 123.83(15) . . ?
O2 C2 C1 115.67(14) . . ?
C3 C2 C1 120.50(14) . . ?
C1 C3 C2 119.06(15) 2_655 . ?
C1 C3 C4 120.68(15) 2_655 . ?
C2 C3 C4 120.26(15) . . ?
C5 C4 C9 118.39(17) . . ?
C5 C4 C3 120.76(16) . . ?
C9 C4 C3 120.84(16) . . ?
C4 C5 C6 120.6(2) . . ?
C4 C5 H5 119.7 . . ?
C6 C5 H5 119.7 . . ?
C7 C6 C5 120.1(2) . . ?
C7 C6 H6 120 . . ?
C5 C6 H6 120 . . ?
C8 C7 C6 119.95(19) . . ?
C8 C7 H7 120 . . ?
C6 C7 H7 120 . . ?
C7 C8 C9 120.1(2) . . ?
C7 C8 H8 119.9 . . ?
C9 C8 H8 119.9 . . ?
C4 C9 C8 120.8(2) . . ?
C4 C9 H9 119.6 . . ?
C8 C9 H9 119.6 . . ?
N1 C10 H10A 109.5 . . ?
N1 C10 H10B 109.5 . . ?
H10A C10 H10B 109.5 . . ?
N1 C10 H10C 109.5 . . ?
H10A C10 H10C 109.5 . . ?
H10B C10 H10C 109.5 . . ?
N1 C11 H11A 109.5 . . ?
N1 C11 H11B 109.5 . . ?
H11A C11 H11B 109.5 . . ?
N1 C11 H11C 109.5 . . ?
H11A C11 H11C 109.5 . . ?
H11B C11 H11C 109.5 . . ?
O3 C12 N1 120.2(2) . . ?
O3 C12 C13 120.3(2) . . ?
N1 C12 C13 119.5(2) . . ?
C12 C13 H13A 109.5 . . ?
C12 C13 H13B 109.5 . . ?
H13A C13 H13B 109.5 . . ?
C12 C13 H13C 109.5 . . ?
H13A C13 H13C 109.5 . . ?
H13B C13 H13C 109.5 . . ?
O4 C14 C16 123.90(16) . 2_666 ?
O4 C14 C15 115.27(14) . . ?
C16 C14 C15 120.83(14) 2_666 . ?
O5 C15 C16 124.21(15) . . ?
O5 C15 C14 115.16(14) . . ?
C16 C15 C14 120.63(14) . . ?
C15 C16 C14 118.34(15) . 2_666 ?
C15 C16 C17 120.41(15) . . ?
C14 C16 C17 121.24(15) 2_666 . ?
C22 C17 C18 118.29(17) . . ?
C22 C17 C16 121.72(17) . . ?
C18 C17 C16 119.97(17) . . ?
C19 C18 C17 121.1(2) . . ?
C19 C18 H18 119.5 . . ?
C17 C18 H18 119.5 . . ?
C20 C19 C18 119.8(2) . . ?
C20 C19 H19 120.1 . . ?
C18 C19 H19 120.1 . . ?
C21 C20 C19 120.0(2) . . ?
C21 C20 H20 120 . . ?
C19 C20 H20 120 . . ?
C20 C21 C22 120.6(2) . . ?
C20 C21 H21 119.7 . . ?
C22 C21 H21 119.7 . . ?
C17 C22 C21 120.3(2) . . ?
C17 C22 H22 119.9 . . ?
C21 C22 H22 119.9 . . ?
N2 C23 H23A 109.5 . . ?
N2 C23 H23B 109.5 . . ?
H23A C23 H23B 109.5 . . ?
N2 C23 H23C 109.5 . . ?
H23A C23 H23C 109.5 . . ?
H23B C23 H23C 109.5 . . ?
N2 C24 H24A 109.5 . . ?
N2 C24 H24B 109.5 . . ?
H24A C24 H24B 109.5 . . ?
N2 C24 H24C 109.5 . . ?
H24A C24 H24C 109.5 . . ?
H24B C24 H24C 109.5 . . ?
O6 C25 N2 119.9(2) . . ?
O6 C25 C26 120.6(2) . . ?
N2 C25 C26 119.5(2) . . ?
C25 C26 H26A 109.5 . . ?
C25 C26 H26B 109.5 . . ?
H26A C26 H26B 109.5 . . ?
C25 C26 H26C 109.5 . . ?
H26A C26 H26C 109.5 . . ?
H26B C26 H26C 109.5 . . ?
C12 N1 C10 119.52(18) . . ?
C12 N1 C11 124.0(2) . . ?
C10 N1 C11 116.41(19) . . ?
C25 N2 C23 118.73(19) . . ?
C25 N2 C24 124.37(19) . . ?
C23 N2 C24 116.8(2) . . ?
C1 O1 Fe1 115.50(10) . . ?
C2 O2 Fe1 116.03(11) . . ?
C12 O3 Fe1 137.42(14) . . ?
C14 O4 Fe2 115.68(10) . . ?
C15 O5 Fe2 116.03(10) . . ?
C25 O6 Fe2 142.58(15) . . ?
O2 Fe1 O2 180 . 2 ?
O2 Fe1 O1 77.40(4) . . ?
O2 Fe1 O1 102.59(4) 2 . ?
O2 Fe1 O1 102.60(4) . 2 ?
O2 Fe1 O1 77.40(4) 2 2 ?
O1 Fe1 O1 180 . 2 ?
O2 Fe1 O3 88.33(6) . 2 ?
O2 Fe1 O3 91.67(6) 2 2 ?
O1 Fe1 O3 95.58(6) . 2 ?
O1 Fe1 O3 84.42(6) 2 2 ?
O2 Fe1 O3 91.67(6) . . ?
O2 Fe1 O3 88.33(6) 2 . ?
O1 Fe1 O3 84.42(6) . . ?
O1 Fe1 O3 95.58(6) 2 . ?
O3 Fe1 O3 180 2 . ?
O5 Fe2 O5 180 . 2_566 ?
O5 Fe2 O4 77.10(4) . . ?
O5 Fe2 O4 102.90(4) 2_566 . ?
O5 Fe2 O4 102.90(4) . 2_566 ?
O5 Fe2 O4 77.10(4) 2_566 2_566 ?
O4 Fe2 O4 180 . 2_566 ?
O5 Fe2 O6 84.08(6) . . ?
O5 Fe2 O6 95.92(6) 2_566 . ?
O4 Fe2 O6 92.31(6) . . ?
O4 Fe2 O6 87.69(6) 2_566 . ?
O5 Fe2 O6 95.92(6) . 2_566 ?
O5 Fe2 O6 84.08(6) 2_566 2_566 ?
O4 Fe2 O6 87.69(6) . 2_566 ?
O4 Fe2 O6 92.31(6) 2_566 2_566 ?
O6 Fe2 O6 180 . 2_566 ?

loop_
_geom_bond_atom_site_label_1
_geom_bond_atom_site_label_2
_geom_bond_distance
_geom_bond_site_symmetry_2
_geom_bond_publ_flag
C1 O1 1.265(2) . ?
C1 C3 1.398(2) 2_655 ?
C1 C2 1.532(2) . ?
C2 O2 1.263(2) . ?
C2 C3 1.399(2) . ?
C3 C1 1.398(2) 2_655 ?
C3 C4 1.492(2) . ?
C4 C5 1.384(3) . ?
C4 C9 1.387(3) . ?
C5 C6 1.385(3) . ?
C5 H5 0.94 . ?
C6 C7 1.380(4) . ?
C6 H6 0.94 . ?
C7 C8 1.364(4) . ?
C7 H7 0.94 . ?
C8 C9 1.387(3) . ?
C8 H8 0.94 . ?
C9 H9 0.94 . ?
C10 N1 1.451(3) . ?
C10 H10A 0.97 . ?
C10 H10B 0.97 . ?
C10 H10C 0.97 . ?
C11 N1 1.465(3) . ?
C11 H11A 0.97 . ?
C11 H11B 0.97 . ?
C11 H11C 0.97 . ?
C12 O3 1.244(3) . ?
C12 N1 1.312(3) . ?
C12 C13 1.506(3) . ?
C13 H13A 0.97 . ?
C13 H13B 0.97 . ?
C13 H13C 0.97 . ?
C14 O4 1.261(2) . ?
C14 C16 1.404(2) 2_666 ?
C14 C15 1.535(2) . ?
C15 O5 1.266(2) . ?
C15 C16 1.402(2) . ?
C16 C14 1.404(2) 2_666 ?
C16 C17 1.486(2) . ?
C17 C22 1.385(3) . ?
C17 C18 1.390(3) . ?
C18 C19 1.389(3) . ?
C18 H18 0.94 . ?
C19 C20 1.374(4) . ?
C19 H19 0.94 . ?
C20 C21 1.367(4) . ?
C20 H20 0.94 . ?
C21 C22 1.393(3) . ?
C21 H21 0.94 . ?
C22 H22 0.94 . ?
C23 N2 1.451(3) . ?
C23 H23A 0.97 . ?
C23 H23B 0.97 . ?
C23 H23C 0.97 . ?
C24 N2 1.464(3) . ?
C24 H24A 0.97 . ?
C24 H24B 0.97 . ?
C24 H24C 0.97 . ?
C25 O6 1.240(2) . ?
C25 N2 1.325(3) . ?
C25 C26 1.498(3) . ?
C26 H26A 0.97 . ?
C26 H26B 0.97 . ?
C26 H26C 0.97 . ?
O1 Fe1 2.1046(12) . ?
O2 Fe1 2.0850(12) . ?
O3 Fe1 2.1218(14) . ?
O4 Fe2 2.1089(12) . ?
O5 Fe2 2.0856(12) . ?
O6 Fe2 2.1374(15) . ?
Fe1 O2 2.0850(12) 2 ?
Fe1 O1 2.1046(12) 2 ?
Fe1 O3 2.1218(14) 2 ?
Fe2 O5 2.0856(12) 2_566 ?
Fe2 O4 2.1089(12) 2_566 ?
Fe2 O6 2.1375(15) 2_566 ?
